data_4330028
loop_
_publ_author_name
'Chunmeng Liu'
'Hongbin Liang'
'Xiaojun Kuang'
'Jiuping Zhong'
'Shuaishuai Sun'
'Ye Tao'

_publ_section_title
;
 Structure Refinement and Two-Center Luminescence of Ca3La3(BO3)5: Ce3+
 under VUV-UV Excitation
;
_journal_name_full 'Inorganic Chemistry'
_journal_page_first 8802
_journal_page_last 8809
_journal_paper_doi 10.1021/ic3006053
_journal_volume 51
_journal_year 2012
_chemical_formula_sum 'B5 Ca3 Ce0.2 La2.8 O15'
_space_group_IT_number 186
_symmetry_space_group_name_Hall 'P 6c -2c'
_symmetry_space_group_name_H-M 'P 63 m c'
_cell_angle_alpha 90
_cell_angle_beta 90
_cell_angle_gamma 120
_cell_formula_units_Z 4
_cell_length_a 10.51116
_cell_length_b 10.51116
_cell_length_c 6.41455
_cell_volume 613.759
_cod_data_source_file ic3006053_Ca3La2.8.cif
_cod_data_source_block d
_cod_original_cell_volume 613.7593
_cod_original_formula_sum 'Ca3 La2.8 Ce0.2 B5 O15'
_cod_database_code 4330028

loop_
_symmetry_equiv_pos_as_xyz
'-x, -x+y, z+1/2'
'-x, -y, z+1/2'
'-x+y, -x, z'
'-x+y, y, z'
'-y, -x, z'
'-y, x-y, z'
'y, -x+y, z+1/2'
'y, x, z+1/2'
'x-y, -y, z+1/2'
'x-y, x, z+1/2'
'x, y, z'
'x, x-y, z'

loop_
_atom_site_label
_atom_site_type_symbol
_atom_site_symmetry_multiplicity
_atom_site_fract_x
_atom_site_fract_y
_atom_site_fract_z
_atom_site_occupancy
_atom_site_B_iso_or_equiv
Ca1 Ca 0 0.47292 0.52708 0.76362 0.99 1.0436
La2 La 0 0.47292 0.52708 0.76362 0 1.0436
Ce1 Ce 0 0.47292 0.52708 0.76362 0.0131 1.0436
La1 La 0 0.15606 0.84394 0.08436 0.9588 1.0436
Ce2 Ce 0 0.15606 0.84394 0.08436 0.028 1.0436
Ca2 Ca 0 0.15606 0.84394 0.08436 0.0131 1.0436
B1 B 0 0.19939 0.80061 0.55314 1 0.8606
B2 B 0 0 0 0.25898 1 0.8606
B3 B 0 0.6666667 0.3333333 0.56769 1 0.8606
O1 O-2 0 0.6233 0.92773 0.44639 1 1.2234
O2 O-2 0 0.07458 0.92542 0.74664 1 1.2234
O3 O-2 0 0.59087 0.40913 0.56791 1 1.2234
O4 O-2 0 0.22904 0.77096 0.74531 1 1.2234
